data_9001144
loop_
_publ_author_name
'Ross, C. R.'
'Bernstein, L. R.'
'Waychunas, G. A.'

_publ_section_title
;
 Crystal-structure refinement of stottite, FeGe(OH)6
;
_journal_name_full 'American Mineralogist'
_journal_page_first 657
_journal_page_last 661
_journal_volume 73
_journal_year 1988
_chemical_formula_sum 'Fe Ge H6 O6'
_chemical_name_mineral Stottite
_space_group_IT_number 86
_symmetry_space_group_name_Hall '-P 4bc'
_symmetry_space_group_name_H-M 'P 42/n :2'
_cell_angle_alpha 90
_cell_angle_beta 90
_cell_angle_gamma 90
_cell_formula_units_Z 4
_cell_length_a 7.594
_cell_length_b 7.594
_cell_length_c 7.488
_cell_volume 431.824
_database_code_amcsd 0001167
_exptl_crystal_density_diffrn 3.545
_cod_original_sg_symbol_H-M 'P 42/n'
_cod_original_formula_sum 'Fe Ge (O6 H6)'
_cod_database_code 9001144

loop_
_space_group_symop_operation_xyz
x,y,z
y,1/2-x,1/2-z
-y,1/2+x,1/2+z
1/2+x,1/2+y,-z
1/2-x,1/2-y,z
1/2-y,x,1/2-z
1/2+y,-x,1/2+z
-x,-y,-z

loop_
_atom_site_aniso_label
_atom_site_aniso_U_11
_atom_site_aniso_U_22
_atom_site_aniso_U_33
_atom_site_aniso_U_12
_atom_site_aniso_U_13
_atom_site_aniso_U_23
Fe 0.00847 0.00555 0.01079 0.00088 0.00029 0.00058
Ge 0.00497 0.00643 0.01023 0.00000 -0.00029 0.00000
O-H1 0.01461 0.01870 0.01392 0.00175 0.00086 -0.00374
O-H2 0.01432 0.00964 0.01449 -0.00175 -0.00346 -0.00029
O-H3 0.01256 0.01841 0.01505 -0.00351 -0.00202 0.00000

loop_
_atom_site_label
_atom_site_fract_x
_atom_site_fract_y
_atom_site_fract_z
_atom_site_type_symbol
_atom_site_attached_hydrogens
Fe 0.00000 0.00000 0.00000 Fe 0
Ge 0.50000 0.00000 0.00000 Ge 0
O-H1 0.26700 0.44300 0.58300 O 1
O-H2 0.57300 0.26800 0.56500 O 1
O-H3 0.43700 0.42100 0.26700 O 1

loop_
_cod_changelog_entry_id
_cod_changelog_entry_author
_cod_changelog_entry_date
_cod_changelog_entry_text
1
;cod-tools version 3.8.0
Id: cif_guess_AMCSD_atom_types 9574 2023-05-10 09:00:05Z saulius
;
2023-05-10T18:47:05+03:00
;Derived atom types and hydrogen counts
from atom names that follow the AMCSD naming convention
(Wat == water, O-H == hydroxyl).
;
2
;cod-tools version 3.10.1
Id: cif_fix_AMCSD_aniso_labels 10200 2024-08-01 14:09:44Z saulius
;
2024-08-02T12:19:57+03:00
;Changed the following '_atom_site_aniso_label' values:
'OH1' -> 'O-H1'
'OH2' -> 'O-H2'
'OH3' -> 'O-H3'
;

loop_
_cod_related_entry_id
_cod_related_entry_database
_cod_related_entry_code
1 AMCSD 0001167
